data_4118307
loop_
_publ_author_name
'Sven O. Sylvester'
'Jacqueline M. Cole'
'Paul G. Waddell'

_publ_section_title
;
 Photoconversion Bonding Mechanism in Ruthenium Sulfur Dioxide Linkage
 Photoisomers Revealed by in Situ Diffraction
;
_journal_name_full 'Journal of the American Chemical Society'
_journal_page_first 11860
_journal_page_last 11863
_journal_paper_doi 10.1021/ja303943q
_journal_volume 134
_journal_year 2012
_chemical_formula_moiety 'C5 H19 Cl2 N5 O3 Ru1 S1'
_chemical_formula_sum 'C5 H19 Cl2 N5 O3 Ru S'
_chemical_formula_weight 401.28
_chemical_name_systematic
;
 ?
;
_space_group_IT_number 62
_symmetry_cell_setting orthorhombic
_symmetry_space_group_name_Hall '-P 2n 2a'
_symmetry_space_group_name_H-M 'P m c n'
_atom_sites_solution_hydrogens geom
_atom_sites_solution_primary direct
_atom_sites_solution_secondary difmap
_audit_creation_date 2012-04-11T11:11:15-00:00
_audit_creation_method 'WinGX routine CIF_UPDATE'
_cell_angle_alpha 90
_cell_angle_beta 90
_cell_angle_gamma 90
_cell_formula_units_Z 4
_cell_length_a 6.992(4)
_cell_length_b 9.735(5)
_cell_length_c 21.550(11)
_cell_measurement_reflns_used 5920
_cell_measurement_temperature 120(2)
_cell_measurement_theta_max 32.8
_cell_measurement_theta_min 2.1
_cell_volume 1466.8(14)
_computing_cell_refinement
;
        CrystalClear-SM Expert 2.0 r4 (Rigaku, 2009)
;
_computing_data_collection
;
        CrystalClear-SM Expert 2.0 r4 (Rigaku, 2009)
;
_computing_data_reduction
;
        CrystalClear-SM Expert 2.0 r4 (Rigaku, 2009)
;
_computing_molecular_graphics 'Ortep-3 for Windows (Farrugia, 1997)'
_computing_publication_material 'WinGX publication routines (Farrugia, 1999)'
_computing_structure_refinement 'SHELXL-97 (Sheldrick, 2008)'
_diffrn_ambient_temperature 120(2)
_diffrn_detector_area_resol_mean 28.5714
_diffrn_measured_fraction_theta_full 0.982
_diffrn_measured_fraction_theta_max 0.884
_diffrn_measurement_device_type
;
        Rigaku Saturn724+ (2x2 bin mode)
;
_diffrn_measurement_method 'profile data from \w-scans'
_diffrn_radiation_monochromator graphite
_diffrn_radiation_type MoK\a
_diffrn_radiation_wavelength 0.71073
_diffrn_reflns_av_R_equivalents 0.0562
_diffrn_reflns_av_unetI/netI 0.0588
_diffrn_reflns_limit_h_max 6
_diffrn_reflns_limit_h_min -9
_diffrn_reflns_limit_k_max 14
_diffrn_reflns_limit_k_min -6
_diffrn_reflns_limit_l_max 31
_diffrn_reflns_limit_l_min -32
_diffrn_reflns_number 7382
_diffrn_reflns_theta_full 27.5
_diffrn_reflns_theta_max 33.08
_diffrn_reflns_theta_min 3.47
_diffrn_source 'Sealed Tube'
_exptl_absorpt_coefficient_mu 1.58
_exptl_absorpt_correction_T_max 1
_exptl_absorpt_correction_T_min 0.54
_exptl_absorpt_correction_type multi-scan
_exptl_crystal_colour Colorless
_exptl_crystal_density_diffrn 1.817
_exptl_crystal_description Prism
_exptl_crystal_F_000 808
_exptl_crystal_size_max 0.2
_exptl_crystal_size_mid 0.2
_exptl_crystal_size_min 0.2
_refine_diff_density_max 1.652
_refine_diff_density_min -3.087
_refine_diff_density_rms 0.155
_refine_ls_extinction_method none
_refine_ls_goodness_of_fit_ref 1.11
_refine_ls_hydrogen_treatment constr
_refine_ls_matrix_type full
_refine_ls_number_parameters 113
_refine_ls_number_reflns 2631
_refine_ls_number_restraints 3
_refine_ls_restrained_S_all 1.11
_refine_ls_R_factor_all 0.0821
_refine_ls_R_factor_gt 0.067
_refine_ls_shift/su_max 0.001
_refine_ls_shift/su_mean 0
_refine_ls_structure_factor_coef Fsqd
_refine_ls_weighting_details 'calc w=1/[\s^2^(Fo^2^)+(0.0104P)^2^+8.5265P] where P=(Fo^2^+2Fc^2^)/3'
_refine_ls_weighting_scheme calc
_refine_ls_wR_factor_ref 0.1392
_reflns_number_gt 2097
_reflns_number_total 2631
_reflns_threshold_expression >2\s(I)
_cod_data_source_file ja303943q_si_002_08.cif
_cod_data_source_block pyr-light-120K-run-1
_cod_original_cell_volume 1467.0(13)
_cod_database_code 4118307

loop_
_symmetry_equiv_pos_as_xyz
'x, y, z'
'-x+1/2, -y+1/2, z+1/2'
'x+1/2, -y, -z'
'-x, y+1/2, -z+1/2'
'-x, -y, -z'
'x-1/2, y-1/2, -z-1/2'
'-x-1/2, y, z'
'x, -y-1/2, z-1/2'

loop_
_atom_site_label
_atom_site_fract_x
_atom_site_fract_y
_atom_site_fract_z
_atom_site_U_iso_or_equiv
_atom_site_adp_type
_atom_site_calc_flag
_atom_site_refinement_flags
_atom_site_occupancy
_atom_site_disorder_assembly
_atom_site_disorder_group
_atom_site_type_symbol
Ru1 0.25 0.21055(7) 0.91433(2) 0.03536(17) Uani d S 1 . . Ru
Cl2 -0.25 0.22395(17) 1.02892(7) 0.0372(4) Uani d S 1 . . Cl
Cl1 -0.25 0.15266(16) 0.80324(7) 0.0333(3) Uani d S 1 . . Cl
C1 0.25 0.2789(7) 0.7772(3) 0.0332(14) Uani d S 1 . . C
H1 0.25 0.3711 0.7917 0.04 Uiso calc SR 1 A . H
N3 0.25 0.1756(5) 0.8193(2) 0.0292(11) Uani d S 1 A . n
O3 -0.25 0.4052(5) 1.1526(2) 0.0428(13) Uani d S 1 . . O
N1 0.4711(6) 0.0640(4) 0.9221(2) 0.0413(10) Uani d . 1 A . n
H1A 0.5505 0.0878 0.9537 0.062 Uiso calc R 1 . . H
H1B 0.5385 0.061 0.886 0.062 Uiso calc R 1 . . H
H1C 0.4196 -0.0202 0.9298 0.062 Uiso calc R 1 . . H
N2 0.4721(6) 0.3543(4) 0.89936(18) 0.0381(9) Uani d . 1 A . n
H2A 0.5379 0.3672 0.9353 0.057 Uiso calc R 1 . . H
H2B 0.421 0.4355 0.8867 0.057 Uiso calc R 1 . . H
H2C 0.5528 0.3219 0.8696 0.057 Uiso calc R 1 . . H
C5 0.25 0.0465(7) 0.7977(4) 0.0413(16) Uani d S 1 . . C
H5 0.25 -0.027 0.8266 0.05 Uiso calc SR 1 A . H
C4 0.25 0.0160(9) 0.7358(4) 0.056(2) Uani d S 1 A . C
H4 0.25 -0.077 0.7224 0.067 Uiso calc SR 1 . . H
C3 0.25 0.1203(10) 0.6932(4) 0.062(3) Uani d S 1 . . C
H3 0.25 0.101 0.6499 0.074 Uiso calc SR 1 A . H
C2 0.25 0.2552(8) 0.7146(3) 0.0437(17) Uani d S 1 A . C
H2 0.25 0.3298 0.6862 0.052 Uiso calc SR 1 . . H
O1 0.25 0.1713(10) 1.0606(5) 0.024(2) Uiso d SP 0.415(9) A 1 O
O2 0.25 0.4109(16) 1.0355(7) 0.029(3) Uiso d SPU 0.415(9) A 1 O
S1 0.25 0.2720(3) 1.01170(15) 0.0196(12) Uiso d SP 0.415(9) A 1 S
S1A 0.25 0.2937(5) 1.0515(2) 0.0358(16) Uiso d SP 0.357(8) A 2 S
O2A 0.25 0.438(2) 1.0280(9) 0.032(4) Uiso d SPU 0.357(8) A 2 O
O1A 0.25 0.1888(18) 1.0010(8) 0.028(4) Uiso d SP 0.357(8) A 2 O
S1B 0.173(2) 0.3386(14) 1.0125(6) 0.040(4) Uiso d P 0.105(5) . 3 S
O2B 0.172(4) 0.430(2) 1.0303(10) 0.012(4) Uiso d PU 0.105(5) . 3 O
O1B 0.25 0.192(4) 1.0157(17) 0.042(10) Uiso d SP 0.211(10) . 3 O

loop_
_atom_site_aniso_label
_atom_site_aniso_U_11
_atom_site_aniso_U_22
_atom_site_aniso_U_33
_atom_site_aniso_U_12
_atom_site_aniso_U_13
_atom_site_aniso_U_23
Ru1 0.0300(3) 0.0470(3) 0.0291(3) 0 0 0.0148(2)
Cl2 0.0468(10) 0.0357(8) 0.0291(7) 0 0 0.0003(6)
Cl1 0.0341(9) 0.0345(7) 0.0313(7) 0 0 0.0016(6)
C1 0.033(4) 0.040(3) 0.027(3) 0 0 -0.004(2)
N3 0.028(3) 0.029(2) 0.030(2) 0 0 -0.0014(19)
O3 0.063(4) 0.024(2) 0.041(3) 0 0 -0.0013(19)
N1 0.029(2) 0.049(2) 0.046(2) 0.0013(19) -0.0002(17) 0.0205(19)
N2 0.037(2) 0.044(2) 0.0337(19) -0.0038(19) -0.0035(17) -0.0052(17)
C5 0.031(4) 0.032(3) 0.060(5) 0 0 -0.002(3)
C4 0.053(5) 0.048(5) 0.067(6) 0 0 -0.022(4)
C3 0.069(6) 0.071(6) 0.046(5) 0 0 -0.028(5)
C2 0.052(5) 0.048(4) 0.030(3) 0 0 -0.001(3)

loop_
_atom_type_symbol
_atom_type_description
_atom_type_scat_dispersion_real
_atom_type_scat_dispersion_imag
_atom_type_scat_source
C C 0.0033 0.0016 'International Tables Vol C Tables 4.2.6.8 and 6.1.1.4'
H H 0 0 'International Tables Vol C Tables 4.2.6.8 and 6.1.1.4'
Cl Cl 0.1484 0.1585 'International Tables Vol C Tables 4.2.6.8 and 6.1.1.4'
N N 0.0061 0.0033 'International Tables Vol C Tables 4.2.6.8 and 6.1.1.4'
O O 0.0106 0.006 'International Tables Vol C Tables 4.2.6.8 and 6.1.1.4'
Ru Ru -1.2594 0.8363 'International Tables Vol C Tables 4.2.6.8 and 6.1.1.4'
S S 0.1246 0.1234 'International Tables Vol C Tables 4.2.6.8 and 6.1.1.4'

loop_
_geom_angle_atom_site_label_1
_geom_angle_atom_site_label_2
_geom_angle_atom_site_label_3
_geom_angle
_geom_angle_site_symmetry_1
_geom_angle_site_symmetry_3
O1A Ru1 N3 164.1(6) . .
O1A Ru1 N1 81.1(4) . 7_655
N3 Ru1 N1 88.11(16) . 7_655
O1A Ru1 N1 81.1(4) . .
N3 Ru1 N1 88.11(15) . .
N1 Ru1 N1 94.2(2) 7_655 .
O1A Ru1 N2 103.1(4) . .
N3 Ru1 N2 87.60(14) . .
N1 Ru1 N2 175.70(16) 7_655 .
N1 Ru1 N2 85.50(18) . .
O1A Ru1 N2 103.1(4) . 7_655
N3 Ru1 N2 87.60(14) . 7_655
N1 Ru1 N2 85.50(17) 7_655 7_655
N1 Ru1 N2 175.70(16) . 7_655
N2 Ru1 N2 94.5(2) . 7_655
O1A Ru1 S1 22.4(5) . .
N3 Ru1 S1 173.53(17) . .
N1 Ru1 S1 96.28(14) 7_655 .
N1 Ru1 S1 96.28(14) . .
N2 Ru1 S1 88.01(12) . .
N2 Ru1 S1 88.01(12) 7_655 .
O1A Ru1 O1B 1.8(14) . .
N3 Ru1 O1B 165.9(10) . .
N1 Ru1 O1B 82.3(7) 7_655 .
N1 Ru1 O1B 82.3(7) . .
N2 Ru1 O1B 101.9(7) . .
N2 Ru1 O1B 101.9(7) 7_655 .
S1 Ru1 O1B 20.6(10) . .
O1A Ru1 S1B 38.7(6) . 7_655
N3 Ru1 S1B 155.7(4) . 7_655
N1 Ru1 S1B 115.2(3) 7_655 7_655
N1 Ru1 S1B 96.4(3) . 7_655
N2 Ru1 S1B 69.1(3) . 7_655
N2 Ru1 S1B 87.6(3) 7_655 7_655
S1 Ru1 S1B 19.1(3) . 7_655
O1B Ru1 S1B 37.1(10) . 7_655
O1A Ru1 S1B 38.7(6) . .
N3 Ru1 S1B 155.7(3) . .
N1 Ru1 S1B 96.4(3) 7_655 .
N1 Ru1 S1B 115.2(3) . .
N2 Ru1 S1B 87.6(3) . .
N2 Ru1 S1B 69.1(3) 7_655 .
S1 Ru1 S1B 19.1(3) . .
O1B Ru1 S1B 37.1(10) . .
S1B Ru1 S1B 24.8(6) 7_655 .
N3 C1 C2 122.3(7) . .
N3 C1 H1 118.9 . .
C2 C1 H1 118.9 . .
C5 N3 C1 117.7(6) . .
C5 N3 Ru1 119.8(5) . .
C1 N3 Ru1 122.6(4) . .
Ru1 N1 H1A 109.5 . .
Ru1 N1 H1B 109.5 . .
H1A N1 H1B 109.5 . .
Ru1 N1 H1C 109.5 . .
H1A N1 H1C 109.5 . .
H1B N1 H1C 109.5 . .
Ru1 N2 H2A 109.5 . .
Ru1 N2 H2B 109.5 . .
H2A N2 H2B 109.5 . .
Ru1 N2 H2C 109.5 . .
H2A N2 H2C 109.5 . .
H2B N2 H2C 109.5 . .
N3 C5 C4 122.9(8) . .
N3 C5 H5 118.6 . .
C4 C5 H5 118.6 . .
C5 C4 C3 119.6(8) . .
C5 C4 H4 120.2 . .
C3 C4 H4 120.2 . .
C4 C3 C2 118.5(8) . .
C4 C3 H3 120.8 . .
C2 C3 H3 120.8 . .
C1 C2 C3 119.1(8) . .
C1 C2 H2 120.5 . .
C3 C2 H2 120.5 . .
O1 S1 O2 112.2(8) . .
O1 S1 Ru1 121.2(4) . .
O2 S1 Ru1 126.7(7) . .
O2A S1A O1A 113.3(11) . .
S1A O1A Ru1 130.4(11) . .
O2B S1B S1B 90.6(19) . 7_655
O2B S1B O2B 49(3) . 7_655
S1B S1B O2B 41.6(12) 7_655 7_655
O2B S1B O1B 147(2) . .
S1B S1B O1B 69.3(7) 7_655 .
O2B S1B O1B 107.0(15) 7_655 .
O2B S1B Ru1 142.4(18) . .
S1B S1B Ru1 77.6(3) 7_655 .
O2B S1B Ru1 111.4(12) 7_655 .
O1B S1B Ru1 59.9(14) . .
S1B O2B O2B 89.4(19) . 7_655
S1B O2B S1B 47.8(17) . 7_655
O2B O2B S1B 41.6(12) 7_655 7_655
S1B O1B S1B 41.3(14) 7_655 .
S1B O1B Ru1 83.0(16) 7_655 .
S1B O1B Ru1 83.0(16) . .

loop_
_geom_bond_atom_site_label_1
_geom_bond_atom_site_label_2
_geom_bond_site_symmetry_2
_geom_bond_distance
Ru1 O1A . 1.880(18)
Ru1 N3 . 2.077(5)
Ru1 N1 7_655 2.111(4)
Ru1 N1 . 2.111(4)
Ru1 N2 . 2.115(4)
Ru1 N2 7_655 2.115(4)
Ru1 S1 . 2.182(3)
Ru1 O1B . 2.19(4)
Ru1 S1B 7_655 2.514(13)
Ru1 S1B . 2.514(13)
C1 N3 . 1.354(8)
C1 C2 . 1.368(9)
C1 H1 . 0.95
N3 C5 . 1.340(8)
N1 H1A . 0.91
N1 H1B . 0.91
N1 H1C . 0.91
N2 H2A . 0.91
N2 H2B . 0.91
N2 H2C . 0.91
C5 C4 . 1.367(12)
C5 H5 . 0.95
C4 C3 . 1.368(14)
C4 H4 . 0.95
C3 C2 . 1.393(12)
C3 H3 . 0.95
C2 H2 . 0.95
O1 S1 . 1.440(10)
O2 S1 . 1.446(16)
S1A O2A . 1.49(2)
S1A O1A . 1.493(19)
S1B O2B . 0.97(3)
S1B S1B 7_655 1.08(3)
S1B O2B 7_655 1.45(3)
S1B O1B . 1.53(4)
O2B O2B 7_655 1.10(6)
O2B S1B 7_655 1.45(3)
O1B S1B 7_655 1.53(4)

loop_
_geom_torsion_atom_site_label_1
_geom_torsion_atom_site_label_2
_geom_torsion_atom_site_label_3
_geom_torsion_atom_site_label_4
_geom_torsion
_geom_torsion_site_symmetry_1
_geom_torsion_site_symmetry_4
C2 C1 N3 C5 0.000(4) . .
C2 C1 N3 Ru1 180.000(2) . .
O1A Ru1 N3 C5 0.000(5) . .
N1 Ru1 N3 C5 -47.13(12) 7_655 .
N1 Ru1 N3 C5 47.13(12) . .
N2 Ru1 N3 C5 132.71(12) . .
N2 Ru1 N3 C5 -132.71(12) 7_655 .
S1 Ru1 N3 C5 180.000(9) . .
O1B Ru1 N3 C5 0.000(6) . .
S1B Ru1 N3 C5 148.6(8) 7_655 .
S1B Ru1 N3 C5 -148.6(8) . .
O1A Ru1 N3 C1 180.000(4) . .
N1 Ru1 N3 C1 132.87(12) 7_655 .
N1 Ru1 N3 C1 -132.87(12) . .
N2 Ru1 N3 C1 -47.29(12) . .
N2 Ru1 N3 C1 47.29(12) 7_655 .
S1 Ru1 N3 C1 0.000(11) . .
O1B Ru1 N3 C1 180.000(4) . .
S1B Ru1 N3 C1 -31.4(8) 7_655 .
S1B Ru1 N3 C1 31.4(8) . .
C1 N3 C5 C4 0.000(5) . .
Ru1 N3 C5 C4 180.000(3) . .
N3 C5 C4 C3 0.000(5) . .
C5 C4 C3 C2 0.000(5) . .
N3 C1 C2 C3 0.000(5) . .
C4 C3 C2 C1 0.000(5) . .
O1A Ru1 S1 O1 0.000(4) . .
N3 Ru1 S1 O1 180.000(8) . .
N1 Ru1 S1 O1 47.47(12) 7_655 .
N1 Ru1 S1 O1 -47.47(12) . .
N2 Ru1 S1 O1 -132.72(12) . .
N2 Ru1 S1 O1 132.72(12) 7_655 .
O1B Ru1 S1 O1 0.000(5) . .
S1B Ru1 S1 O1 -139.0(9) 7_655 .
S1B Ru1 S1 O1 139.0(9) . .
O1A Ru1 S1 O2 180.000(8) . .
N3 Ru1 S1 O2 0.000(11) . .
N1 Ru1 S1 O2 -132.53(12) 7_655 .
N1 Ru1 S1 O2 132.53(12) . .
N2 Ru1 S1 O2 47.28(12) . .
N2 Ru1 S1 O2 -47.28(12) 7_655 .
O1B Ru1 S1 O2 180.000(8) . .
S1B Ru1 S1 O2 41.0(9) 7_655 .
S1B Ru1 S1 O2 -41.0(9) . .
O2A S1A O1A Ru1 0.000(8) . .
N3 Ru1 O1A S1A 180.000(14) . .
N1 Ru1 O1A S1A -132.15(14) 7_655 .
N1 Ru1 O1A S1A 132.15(14) . .
N2 Ru1 O1A S1A 48.91(16) . .
N2 Ru1 O1A S1A -48.91(16) 7_655 .
S1 Ru1 O1A S1A 0.000(9) . .
O1B Ru1 O1A S1A 0.00(16) . .
S1B Ru1 O1A S1A 20.0(5) 7_655 .
S1B Ru1 O1A S1A -20.0(5) . .
O1A Ru1 S1B O2B 149(4) . .
N3 Ru1 S1B O2B -45(4) . .
N1 Ru1 S1B O2B -144(3) 7_655 .
N1 Ru1 S1B O2B 118(3) . .
N2 Ru1 S1B O2B 34(3) . .
N2 Ru1 S1B O2B -62(3) 7_655 .
S1 Ru1 S1B O2B 125(4) . .
O1B Ru1 S1B O2B 148(4) . .
S1B Ru1 S1B O2B 74(3) 7_655 .
O1A Ru1 S1B S1B 74.1(5) . 7_655
N3 Ru1 S1B S1B -119.1(7) . 7_655
N1 Ru1 S1B S1B 141.20(15) 7_655 7_655
N1 Ru1 S1B S1B 43.48(16) . 7_655
N2 Ru1 S1B S1B -40.39(14) . 7_655
N2 Ru1 S1B S1B -136.12(16) 7_655 7_655
S1 Ru1 S1B S1B 50.6(9) . 7_655
O1B Ru1 S1B S1B 73.1(7) . 7_655
O1A Ru1 S1B O2B 98.9(14) . 7_655
N3 Ru1 S1B O2B -94.3(14) . 7_655
N1 Ru1 S1B O2B 166.0(12) 7_655 7_655
N1 Ru1 S1B O2B 68.3(13) . 7_655
N2 Ru1 S1B O2B -15.6(13) . 7_655
N2 Ru1 S1B O2B -111.4(13) 7_655 7_655
S1 Ru1 S1B O2B 75.3(15) . 7_655
O1B Ru1 S1B O2B 97.9(15) . 7_655
S1B Ru1 S1B O2B 24.8(13) 7_655 7_655
O1A Ru1 S1B O1B 1.0(8) . .
N3 Ru1 S1B O1B 167.8(7) . .
N1 Ru1 S1B O1B 68.1(8) 7_655 .
N1 Ru1 S1B O1B -29.6(8) . .
N2 Ru1 S1B O1B -113.5(7) . .
N2 Ru1 S1B O1B 150.8(8) 7_655 .
S1 Ru1 S1B O1B -22.5(8) . .
S1B Ru1 S1B O1B -73.1(7) 7_655 .
S1B S1B O2B O2B 0.000(8) 7_655 7_655
O1B S1B O2B O2B 50(4) . 7_655
Ru1 S1B O2B O2B -70(3) . 7_655
O2B S1B O2B S1B 0.000(17) 7_655 7_655
O1B S1B O2B S1B 50(4) . 7_655
Ru1 S1B O2B S1B -70(3) . 7_655
O2B S1B O1B S1B -55(4) . 7_655
O2B S1B O1B S1B -17.9(16) 7_655 7_655
Ru1 S1B O1B S1B 87.4(6) . 7_655
O2B S1B O1B Ru1 -143(4) . .
S1B S1B O1B Ru1 -87.4(6) 7_655 .
O2B S1B O1B Ru1 -105.2(13) 7_655 .
O1A Ru1 O1B S1B 159.2(9) . 7_655
N3 Ru1 O1B S1B 159.2(7) . 7_655
N1 Ru1 O1B S1B -153.2(8) 7_655 7_655
N1 Ru1 O1B S1B 111.5(6) . 7_655
N2 Ru1 O1B S1B 27.8(8) . 7_655
N2 Ru1 O1B S1B -69.5(6) 7_655 7_655
S1 Ru1 O1B S1B -20.8(7) . 7_655
S1B Ru1 O1B S1B -41.7(14) . 7_655
O1A Ru1 O1B S1B -159.2(9) . .
N3 Ru1 O1B S1B -159.2(7) . .
N1 Ru1 O1B S1B -111.5(7) 7_655 .
N1 Ru1 O1B S1B 153.2(8) . .
N2 Ru1 O1B S1B 69.5(6) . .
N2 Ru1 O1B S1B -27.8(8) 7_655 .
S1 Ru1 O1B S1B 20.8(7) . .
S1B Ru1 O1B S1B 41.7(14) 7_655 .
